data_2208051
loop_
_publ_author_name
'Englert, Ulli'
'Schiffers, Stefanie'

_publ_section_title
;
 <i>catena</i>-Poly[[aqua(pyridine
 <i>N</i>-oxide-\k<i>O</i>)cadmium(II)]-di-\m-chloro]
;
_journal_coeditor_code DN6298
_journal_issue 2
_journal_name_full 'Acta Crystallographica Section E'
_journal_page_first m295
_journal_page_last m296
_journal_paper_doi 10.1107/S1600536806001097
_journal_volume 62
_journal_year 2006
_chemical_formula_iupac '[Cd Cl2 (C5 H5 N O) (H2 O)]'
_chemical_formula_moiety 'C5 H7 Cd Cl2 N O2'
_chemical_formula_sum 'C5 H7 Cd Cl2 N O2'
_chemical_formula_weight 296.42
_chemical_name_systematic
;
catena-Poly[[aqua(pyridine N-oxide-\kO)cadmium(II)]-di-\m-chloro]
;
_space_group_IT_number 19
_symmetry_cell_setting orthorhombic
_symmetry_space_group_name_Hall 'P 2ac 2ab'
_symmetry_space_group_name_H-M 'P 21 21 21'
_atom_sites_solution_hydrogens geom
_atom_sites_solution_primary direct
_atom_sites_solution_secondary difmap
_cell_angle_alpha 90.00
_cell_angle_beta 90.00
_cell_angle_gamma 90.00
_cell_formula_units_Z 4
_cell_length_a 6.3241(9)
_cell_length_b 7.415(4)
_cell_length_c 19.243(6)
_cell_measurement_reflns_used 25
_cell_measurement_temperature 268(2)
_cell_measurement_theta_max 13.9
_cell_measurement_theta_min 8.3
_cell_volume 902.4(6)
_computing_cell_refinement SMART
_computing_data_collection 'SMART (Bruker, 2001)'
_computing_data_reduction 'SAINT-Plus (Bruker, 1999)'
_computing_molecular_graphics 'PLATON (Spek, 2003)'
_computing_publication_material PLATON
_computing_structure_refinement 'SHELXL97 (Sheldrick, 1997)'
_computing_structure_solution 'SHELXS97 (Sheldrick, 1997)'
_diffrn_ambient_temperature 268(2)
_diffrn_measured_fraction_theta_full 0.980
_diffrn_measured_fraction_theta_max 0.980
_diffrn_measurement_device_type 'Bruker SMART'
_diffrn_measurement_method \w
_diffrn_radiation_monochromator graphite
_diffrn_radiation_source 'fine-focus sealed tube'
_diffrn_radiation_type MoK\a
_diffrn_radiation_wavelength 0.71073
_diffrn_reflns_av_R_equivalents 0.1180
_diffrn_reflns_av_sigmaI/netI 0.0636
_diffrn_reflns_limit_h_max 7
_diffrn_reflns_limit_h_min -7
_diffrn_reflns_limit_k_max 9
_diffrn_reflns_limit_k_min -9
_diffrn_reflns_limit_l_max 24
_diffrn_reflns_limit_l_min -24
_diffrn_reflns_number 8540
_diffrn_reflns_theta_full 26.99
_diffrn_reflns_theta_max 26.99
_diffrn_reflns_theta_min 2.12
_diffrn_standards_decay_% 0
_diffrn_standards_interval_time 60
_diffrn_standards_number 3
_exptl_absorpt_coefficient_mu 2.962
_exptl_absorpt_correction_T_max 0.79
_exptl_absorpt_correction_T_min 0.3
_exptl_absorpt_correction_type analytical
_exptl_absorpt_process_details '(PLATON; Spek, 2003)'
_exptl_crystal_colour colourless
_exptl_crystal_density_diffrn 2.182
_exptl_crystal_density_method 'not measured'
_exptl_crystal_description platelet
_exptl_crystal_F_000 568
_exptl_crystal_size_max 0.35
_exptl_crystal_size_mid 0.3
_exptl_crystal_size_min 0.1
_refine_diff_density_max 3.562
_refine_diff_density_min -1.552
_refine_ls_abs_structure_details 'Flack (1983), 0000 Friedel pairs'
_refine_ls_abs_structure_Flack -0.01(15)
_refine_ls_extinction_method none
_refine_ls_goodness_of_fit_ref 1.119
_refine_ls_hydrogen_treatment constr
_refine_ls_matrix_type full
_refine_ls_number_parameters 100
_refine_ls_number_reflns 1937
_refine_ls_number_restraints 0
_refine_ls_restrained_S_all 1.119
_refine_ls_R_factor_all 0.0580
_refine_ls_R_factor_gt 0.0487
_refine_ls_shift/su_max 0.000
_refine_ls_shift/su_mean 0.000
_refine_ls_structure_factor_coef Fsqd
_refine_ls_weighting_details 'calc w=1/[\s^2^(Fo^2^)+(0.0964P)^2^+3.5458P] where P=(Fo^2^+2Fc^2^)/3'
_refine_ls_weighting_scheme calc
_refine_ls_wR_factor_gt 0.1494
_refine_ls_wR_factor_ref 0.1674
_reflns_number_gt 1782
_reflns_number_total 1937
_reflns_threshold_expression I>2\s(I)
_cod_data_source_file dn6298.cif
_cod_data_source_block I
_cod_database_code 2208051
_cod_database_fobs_code 2208051

loop_
_symmetry_equiv_pos_as_xyz
'x, y, z'
'-x+1/2, -y, z+1/2'
'-x, y+1/2, -z+1/2'
'x+1/2, -y+1/2, -z'

loop_
_atom_site_label
_atom_site_fract_x
_atom_site_fract_y
_atom_site_fract_z
_atom_site_U_iso_or_equiv
_atom_site_adp_type
_atom_site_calc_flag
_atom_site_refinement_flags
_atom_site_occupancy
_atom_site_type_symbol
Cd1 0.99666(9) 0.06526(8) 0.74894(3) 0.0237(2) Uani d . 1 Cd
Cl1 1.0676(3) 0.3105(3) 0.84108(10) 0.0283(4) Uani d . 1 Cl
Cl2 0.8452(3) 0.3183(3) 0.67054(10) 0.0290(4) Uani d . 1 Cl
O1 1.3344(9) 0.1281(7) 0.6998(3) 0.0257(11) Uani d . 1 O
N1 1.3654(11) 0.0722(9) 0.6339(3) 0.0233(14) Uani d . 1 N
C5 1.3268(18) 0.1936(15) 0.5832(5) 0.045(2) Uani d . 1 C
H5 1.2804 0.3094 0.5938 0.054 Uiso calc R 1 H
C1 1.4263(17) -0.0931(13) 0.6201(5) 0.038(2) Uani d . 1 C
H1 1.4533 -0.1719 0.6566 0.046 Uiso calc R 1 H
C4 1.359(2) 0.140(2) 0.5147(5) 0.060(3) Uani d . 1 C
H4 1.3377 0.2229 0.4789 0.071 Uiso calc R 1 H
C3 1.421(2) -0.0332(19) 0.4994(6) 0.058(3) Uani d . 1 C
H3 1.4412 -0.0683 0.4535 0.069 Uiso calc R 1 H
C2 1.4512(18) -0.1532(18) 0.5522(6) 0.057(3) Uani d . 1 C
H2 1.4880 -0.2723 0.5430 0.069 Uiso calc R 1 H
O2 0.6539(9) 0.0081(8) 0.7888(3) 0.0309(13) Uani d . 1 O
H1A 0.5465 0.0289 0.7639 0.037 Uiso d R 1 H
H1B 0.6512 -0.1040 0.7811 0.037 Uiso d R 1 H

loop_
_atom_site_aniso_label
_atom_site_aniso_U_11
_atom_site_aniso_U_22
_atom_site_aniso_U_33
_atom_site_aniso_U_12
_atom_site_aniso_U_13
_atom_site_aniso_U_23
Cd1 0.0246(4) 0.0190(4) 0.0276(4) -0.00002(15) 0.0014(2) 0.00048(15)
Cl1 0.0353(10) 0.0231(7) 0.0266(8) 0.0031(8) -0.0035(8) -0.0002(8)
Cl2 0.0339(10) 0.0211(7) 0.0319(9) 0.0019(8) -0.0061(7) -0.0003(7)
O1 0.020(3) 0.031(3) 0.026(3) 0.000(2) 0.002(2) -0.002(2)
N1 0.012(3) 0.036(3) 0.022(3) -0.002(2) 0.001(2) 0.003(2)
C5 0.057(6) 0.049(5) 0.029(4) -0.007(6) 0.000(4) -0.002(4)
C1 0.032(5) 0.042(5) 0.041(5) 0.015(4) 0.004(4) -0.004(4)
C4 0.067(7) 0.097(10) 0.014(4) 0.006(7) 0.006(4) 0.007(5)
C3 0.045(6) 0.088(8) 0.040(6) 0.003(6) -0.003(5) -0.017(6)
C2 0.033(6) 0.074(7) 0.064(7) 0.003(5) 0.008(5) -0.025(6)
O2 0.018(3) 0.031(3) 0.044(4) -0.008(2) 0.001(3) 0.000(2)

loop_
_atom_type_symbol
_atom_type_description
_atom_type_scat_dispersion_real
_atom_type_scat_dispersion_imag
_atom_type_scat_source
Cd Cd -0.8075 1.2024 'International Tables Vol C Tables 4.2.6.8 and 6.1.1.4'
Cl Cl 0.1484 0.1585 'International Tables Vol C Tables 4.2.6.8 and 6.1.1.4'
O O 0.0106 0.0060 'International Tables Vol C Tables 4.2.6.8 and 6.1.1.4'
N N 0.0061 0.0033 'International Tables Vol C Tables 4.2.6.8 and 6.1.1.4'
C C 0.0033 0.0016 'International Tables Vol C Tables 4.2.6.8 and 6.1.1.4'
H H 0.0000 0.0000 'International Tables Vol C Tables 4.2.6.8 and 6.1.1.4'

loop_
_geom_angle_atom_site_label_1
_geom_angle_atom_site_label_2
_geom_angle_atom_site_label_3
_geom_angle_site_symmetry_1
_geom_angle_site_symmetry_3
_geom_angle
O2 Cd1 O1 . . 175.6(2)
O2 Cd1 Cl1 . . 93.64(16)
O1 Cd1 Cl1 . . 88.80(14)
O2 Cd1 Cl2 . . 88.84(16)
O1 Cd1 Cl2 . . 87.63(15)
Cl1 Cd1 Cl2 . . 87.36(8)
O2 Cd1 Cl1 . 3_746 86.67(16)
O1 Cd1 Cl1 . 3_746 91.02(14)
Cl1 Cd1 Cl1 . 3_746 178.00(6)
Cl2 Cd1 Cl1 . 3_746 94.62(7)
O2 Cd1 Cl2 . 3_746 91.90(16)
O1 Cd1 Cl2 . 3_746 91.69(15)
Cl1 Cd1 Cl2 . 3_746 91.15(7)
Cl2 Cd1 Cl2 . 3_746 178.37(6)
Cl1 Cd1 Cl2 3_746 3_746 86.87(8)
Cd1 Cl1 Cd1 . 3_756 91.56(7)
Cd1 Cl2 Cd1 . 3_756 91.19(7)
N1 O1 Cd1 . . 116.3(5)
C1 N1 C5 . . 122.1(8)
C1 N1 O1 . . 121.3(7)
C5 N1 O1 . . 116.6(7)
N1 C5 C4 . . 118.0(11)
N1 C5 H5 . . 121.0
C4 C5 H5 . . 121.0
N1 C1 C2 . . 121.5(10)
N1 C1 H1 . . 119.2
C2 C1 H1 . . 119.2
C3 C4 C5 . . 120.6(11)
C3 C4 H4 . . 119.7
C5 C4 H4 . . 119.7
C2 C3 C4 . . 119.4(10)
C2 C3 H3 . . 120.3
C4 C3 H3 . . 120.3
C3 C2 C1 . . 118.4(11)
C3 C2 H2 . . 120.8
C1 C2 H2 . . 120.8
Cd1 O2 H1A . . 121.7
Cd1 O2 H1B . . 98.0
H1A O2 H1B . . 93.6

loop_
_geom_bond_atom_site_label_1
_geom_bond_atom_site_label_2
_geom_bond_site_symmetry_2
_geom_bond_distance
Cd1 O2 . 2.339(6)
Cd1 O1 . 2.382(6)
Cd1 Cl1 . 2.579(2)
Cd1 Cl2 . 2.591(2)
Cd1 Cl1 3_746 2.595(2)
Cd1 Cl2 3_746 2.599(2)
Cl1 Cd1 3_756 2.595(2)
Cl2 Cd1 3_756 2.599(2)
O1 N1 . 1.349(9)
N1 C1 . 1.312(11)
N1 C5 . 1.349(12)
C5 C4 . 1.391(13)
C5 H5 . 0.9300
C1 C2 . 1.390(14)
C1 H1 . 0.9300
C4 C3 . 1.378(19)
C4 H4 . 0.9300
C3 C2 . 1.365(19)
C3 H3 . 0.9300
C2 H2 . 0.9300
O2 H1A . 0.85
O2 H1B . 0.85

loop_
_geom_hbond_atom_site_label_D
_geom_hbond_atom_site_label_H
_geom_hbond_atom_site_label_A
_geom_hbond_site_symmetry_A
_geom_hbond_distance_DH
_geom_hbond_distance_HA
_geom_hbond_distance_DA
_geom_hbond_angle_DHA
_geom_hbond_publ_flag
O2 H1A O1 1_455 0.85 1.97 2.794(8) 167 yes
O2 H1B O1 3_746 0.85 2.02 2.827(8) 159 yes
